data_4081484
loop_
_publ_author_name
'\<St\<epni\<cka, Petr'
'Schneiderov\'a, Barbora'
'Schulz, Ji\<r\'i'
'C\'isa\<rov\'a, Ivana'

_publ_section_title
;
 Synthesis, Coordination Properties, and Catalytic Use of
 Phosphinoferrocene Carboxamides Bearing Donor-Functionalized Amide
 Substituents
;
_journal_issue 20
_journal_name_full Organometallics
_journal_page_first 5754
_journal_paper_doi 10.1021/om400282z
_journal_volume 32
_journal_year 2013
_chemical_formula_moiety 'C27 H29 Fe N2 O P S'
_chemical_formula_sum 'C27 H29 Fe N2 O P S'
_chemical_formula_weight 516.40
_chemical_name_systematic
; 
 ? 
;
_space_group_IT_number 2
_symmetry_cell_setting triclinic
_symmetry_space_group_name_Hall '-P 1'
_symmetry_space_group_name_H-M 'P -1'
_atom_sites_solution_hydrogens mixed
_atom_sites_solution_primary direct
_atom_sites_solution_secondary difmap
_audit_creation_method SHELXL-97
_cell_angle_alpha 67.744(2)
_cell_angle_beta 89.113(2)
_cell_angle_gamma 89.5610(10)
_cell_formula_units_Z 2
_cell_length_a 8.8362(2)
_cell_length_b 11.4020(3)
_cell_length_c 12.9505(3)
_cell_measurement_reflns_used 5187
_cell_measurement_temperature 150(2)
_cell_measurement_theta_max 27.10
_cell_measurement_theta_min 1.00
_cell_volume 1207.42(5)
_computing_cell_refinement 'HKL Scalepack (Otwinowski & Minor, 1997)'
_computing_data_collection 'Collect (Nonius BV, 1997-2000)'
_computing_data_reduction 'HKL Denzo and Scalepack (Otwinowski & Minor, 1997)'
_computing_molecular_graphics 'PLATON (Spek, 2001)'
_computing_publication_material 'PLATON (Spek, 2001)'
_computing_structure_refinement 'SHELXL-97 (Sheldrick, 1997)'
_computing_structure_solution 'SIR97 (Altomare et al., 1994)'
_diffrn_ambient_temperature 150(2)
_diffrn_detector_area_resol_mean 9.091
_diffrn_measured_fraction_theta_full 0.999
_diffrn_measured_fraction_theta_max 0.999
_diffrn_measurement_device_type KappaCCD
_diffrn_measurement_method '\w and \p scans to fill the Ewald sphere'
_diffrn_radiation_monochromator 'horizontally mounted graphite crystal'
_diffrn_radiation_source 'fine-focus sealed tube'
_diffrn_radiation_type MoK\a
_diffrn_radiation_wavelength 0.71073
_diffrn_reflns_av_R_equivalents 0.0235
_diffrn_reflns_av_sigmaI/netI 0.0336
_diffrn_reflns_limit_h_max 11
_diffrn_reflns_limit_h_min -11
_diffrn_reflns_limit_k_max 14
_diffrn_reflns_limit_k_min -14
_diffrn_reflns_limit_l_max 16
_diffrn_reflns_limit_l_min -16
_diffrn_reflns_number 23352
_diffrn_reflns_theta_full 27.08
_diffrn_reflns_theta_max 27.08
_diffrn_reflns_theta_min 1.93
_diffrn_standards_number 0
_exptl_absorpt_coefficient_mu 0.800
_exptl_absorpt_correction_type none
_exptl_crystal_colour orange-brown
_exptl_crystal_density_diffrn 1.420
_exptl_crystal_density_method 'not measured'
_exptl_crystal_description prism
_exptl_crystal_F_000 540
_exptl_crystal_size_max 0.25
_exptl_crystal_size_mid 0.15
_exptl_crystal_size_min 0.13
_refine_diff_density_max 0.380
_refine_diff_density_min -0.319
_refine_diff_density_rms 0.055
_refine_ls_extinction_method none
_refine_ls_goodness_of_fit_ref 1.049
_refine_ls_hydrogen_treatment constr
_refine_ls_matrix_type full
_refine_ls_number_parameters 301
_refine_ls_number_reflns 5319
_refine_ls_number_restraints 0
_refine_ls_restrained_S_all 1.049
_refine_ls_R_factor_all 0.0412
_refine_ls_R_factor_gt 0.0312
_refine_ls_shift/su_max 0.000
_refine_ls_shift/su_mean 0.000
_refine_ls_structure_factor_coef Fsqd
_refine_ls_weighting_details 'calc w=1/[\s^2^(Fo^2^)+(0.0370P)^2^+0.5196P] where P=(Fo^2^+2Fc^2^)/3'
_refine_ls_weighting_scheme calc
_refine_ls_wR_factor_gt 0.0758
_refine_ls_wR_factor_ref 0.0812
_reflns_number_gt 4483
_reflns_number_total 5319
_reflns_threshold_expression >2sigma(I)
_cod_data_source_file om400282z_si_002.cif
_cod_data_source_block bs16
_cod_depositor_comments
;
The following automatic conversions were performed:
'_atom_site_symetry_multiplicity' tag replaced with
'_atom_site_symmetry_multiplicity'.

Automatic conversion script
Id: cif_correct_tags 1440 2010-10-19 06:21:57Z saulius 

The following automatic conversions were performed:

'_atom_sites_solution_hydrogens' value 'geom + difmap' was changed to
'mixed'.

Automatic conversion script
Id: cif_fix_values 6452 2018-10-05 10:23:21Z andrius 
;
_cod_original_sg_symbol_H-M P-1
_cod_database_code 4081484

loop_
_symmetry_equiv_pos_as_xyz
'x, y, z'
'-x, -y, -z'

loop_
_atom_site_label
_atom_site_type_symbol
_atom_site_fract_x
_atom_site_fract_y
_atom_site_fract_z
_atom_site_U_iso_or_equiv
_atom_site_adp_type
_atom_site_occupancy
_atom_site_symmetry_multiplicity
_atom_site_calc_flag
_atom_site_refinement_flags
Fe Fe 0.85034(3) 0.19926(2) 0.219852(19) 0.02065(8) Uani 1 1 d .
P P 1.15199(5) -0.00210(4) 0.25022(4) 0.02065(11) Uani 1 1 d .
S S 1.22308(6) -0.00813(4) 0.39507(4) 0.02898(12) Uani 1 1 d .
O O 0.48978(14) 0.39488(12) 0.25126(10) 0.0286(3) Uani 1 1 d .
N1 N 0.56707(17) 0.25245(14) 0.41765(12) 0.0266(3) Uani 1 1 d .
H1N H 0.6407 0.2004 0.4601 0.040(6) Uiso 1 1 d R
N2 N 0.25498(17) 0.33774(14) 0.57820(13) 0.0260(3) Uani 1 1 d .
C1 C 0.9560(2) 0.03804(15) 0.22626(14) 0.0223(4) Uani 1 1 d .
C2 C 0.8391(2) 0.00890(16) 0.31057(16) 0.0268(4) Uani 1 1 d .
H2 H 0.8524 -0.0312 0.3871 0.032 Uiso 1 1 calc R
C3 C 0.6993(2) 0.05236(17) 0.25599(17) 0.0306(4) Uani 1 1 d .
H3 H 0.6052 0.0454 0.2910 0.037 Uiso 1 1 calc R
C4 C 0.7272(2) 0.10810(18) 0.13933(17) 0.0303(4) Uani 1 1 d .
H4 H 0.6548 0.1438 0.0849 0.036 Uiso 1 1 calc R
C5 C 0.8849(2) 0.10013(17) 0.11981(15) 0.0261(4) Uani 1 1 d .
H5 H 0.9337 0.1298 0.0506 0.031 Uiso 1 1 calc R
C6 C 0.7479(2) 0.33248(16) 0.26730(15) 0.0236(4) Uani 1 1 d .
C7 C 0.7920(2) 0.38674(16) 0.15175(16) 0.0283(4) Uani 1 1 d .
H7 H 0.7278 0.4243 0.0919 0.034 Uiso 1 1 calc R
C8 C 0.9515(2) 0.37272(17) 0.14516(16) 0.0310(4) Uani 1 1 d .
H8 H 1.0098 0.3993 0.0800 0.037 Uiso 1 1 calc R
C9 C 1.0064(2) 0.31120(17) 0.25498(16) 0.0282(4) Uani 1 1 d .
H9 H 1.1070 0.2912 0.2742 0.034 Uiso 1 1 calc R
C10 C 0.8818(2) 0.28543(17) 0.33019(15) 0.0256(4) Uani 1 1 d .
H10 H 0.8864 0.2448 0.4074 0.031 Uiso 1 1 calc R
C11 C 0.5904(2) 0.32925(16) 0.31021(15) 0.0238(4) Uani 1 1 d .
C12 C 1.1732(2) -0.15153(16) 0.23198(14) 0.0228(4) Uani 1 1 d .
C13 C 1.0567(2) -0.20440(17) 0.19363(15) 0.0284(4) Uani 1 1 d .
H13 H 0.9634 -0.1636 0.1776 0.034 Uiso 1 1 calc R
C14 C 1.0784(2) -0.31833(18) 0.17891(16) 0.0328(4) Uani 1 1 d .
H14 H 1.0002 -0.3528 0.1523 0.039 Uiso 1 1 calc R
C15 C 1.2159(3) -0.37998(17) 0.20371(16) 0.0341(5) Uani 1 1 d .
H15 H 1.2305 -0.4560 0.1940 0.041 Uiso 1 1 calc R
C16 C 1.3319(2) -0.32828(19) 0.24308(17) 0.0349(5) Uani 1 1 d .
H16 H 1.4241 -0.3706 0.2605 0.042 Uiso 1 1 calc R
C17 C 1.3127(2) -0.21463(18) 0.25684(16) 0.0306(4) Uani 1 1 d .
H17 H 1.3920 -0.1802 0.2825 0.037 Uiso 1 1 calc R
C18 C 1.2521(2) 0.11345(16) 0.13230(14) 0.0221(4) Uani 1 1 d .
C19 C 1.2519(2) 0.10551(18) 0.02721(15) 0.0289(4) Uani 1 1 d .
H19 H 1.2095 0.0355 0.0185 0.035 Uiso 1 1 calc R
C20 C 1.3150(2) 0.20237(19) -0.06414(16) 0.0329(4) Uani 1 1 d .
H20 H 1.3150 0.1970 -0.1340 0.040 Uiso 1 1 calc R
C21 C 1.3782(2) 0.30707(18) -0.05141(16) 0.0308(4) Uani 1 1 d .
H21 H 1.4171 0.3732 -0.1131 0.037 Uiso 1 1 calc R
C22 C 1.3831(2) 0.31273(17) 0.05320(16) 0.0284(4) Uani 1 1 d .
H22 H 1.4277 0.3819 0.0620 0.034 Uiso 1 1 calc R
C23 C 1.3219(2) 0.21606(17) 0.14512(15) 0.0242(4) Uani 1 1 d .
H23 H 1.3276 0.2197 0.2155 0.029 Uiso 1 1 calc R
C24 C 0.4200(2) 0.24170(18) 0.47341(16) 0.0280(4) Uani 1 1 d .
H24A H 0.4168 0.1637 0.5390 0.034 Uiso 1 1 calc R
H24B H 0.3411 0.2378 0.4236 0.034 Uiso 1 1 calc R
C25 C 0.3902(2) 0.35340(17) 0.50782(15) 0.0259(4) Uani 1 1 d .
H25A H 0.4772 0.3649 0.5478 0.031 Uiso 1 1 calc R
H25B H 0.3792 0.4295 0.4412 0.031 Uiso 1 1 calc R
C26 C 0.2430(2) 0.4446(2) 0.61366(18) 0.0353(5) Uani 1 1 d .
H26A H 0.3304 0.4465 0.6561 0.053 Uiso 1 1 calc R
H26B H 0.1535 0.4356 0.6590 0.053 Uiso 1 1 calc R
H26C H 0.2373 0.5221 0.5492 0.053 Uiso 1 1 calc R
C27 C 0.1187(2) 0.33268(19) 0.51780(17) 0.0322(4) Uani 1 1 d .
H27A H 0.0312 0.3281 0.5640 0.048 Uiso 1 1 calc R
H27B H 0.1225 0.2591 0.4987 0.048 Uiso 1 1 calc R
H27C H 0.1127 0.4075 0.4509 0.048 Uiso 1 1 calc R

loop_
_atom_site_aniso_label
_atom_site_aniso_U_11
_atom_site_aniso_U_22
_atom_site_aniso_U_33
_atom_site_aniso_U_23
_atom_site_aniso_U_13
_atom_site_aniso_U_12
Fe 0.02506(14) 0.01638(13) 0.02187(14) -0.00885(10) -0.00034(10) 0.00270(10)
P 0.0250(2) 0.0177(2) 0.0202(2) -0.00835(17) -0.00103(17) 0.00259(17)
S 0.0403(3) 0.0263(2) 0.0212(2) -0.00984(18) -0.00624(19) 0.0042(2)
O 0.0292(7) 0.0274(7) 0.0315(7) -0.0138(6) -0.0062(6) 0.0084(6)
N1 0.0260(8) 0.0248(8) 0.0283(8) -0.0092(6) 0.0001(6) 0.0064(6)
N2 0.0241(8) 0.0277(8) 0.0291(8) -0.0140(6) 0.0013(6) -0.0005(6)
C1 0.0270(9) 0.0160(8) 0.0265(9) -0.0112(7) -0.0014(7) 0.0037(7)
C2 0.0305(10) 0.0175(8) 0.0312(9) -0.0081(7) 0.0039(8) 0.0009(7)
C3 0.0258(10) 0.0222(9) 0.0466(12) -0.0162(8) 0.0042(8) -0.0024(8)
C4 0.0306(10) 0.0272(10) 0.0410(11) -0.0216(8) -0.0100(8) 0.0062(8)
C5 0.0340(10) 0.0238(9) 0.0256(9) -0.0152(7) -0.0038(8) 0.0060(8)
C6 0.0289(10) 0.0173(8) 0.0284(9) -0.0130(7) -0.0011(7) 0.0036(7)
C7 0.0372(11) 0.0154(8) 0.0301(9) -0.0062(7) -0.0001(8) 0.0047(7)
C8 0.0380(11) 0.0184(9) 0.0349(10) -0.0084(8) 0.0100(8) -0.0020(8)
C9 0.0265(10) 0.0237(9) 0.0398(10) -0.0181(8) 0.0003(8) -0.0008(7)
C10 0.0299(10) 0.0241(9) 0.0278(9) -0.0154(7) -0.0004(7) -0.0003(7)
C11 0.0280(10) 0.0205(8) 0.0293(9) -0.0166(7) -0.0028(7) 0.0030(7)
C12 0.0286(9) 0.0185(8) 0.0210(8) -0.0073(7) 0.0017(7) 0.0028(7)
C13 0.0324(10) 0.0239(9) 0.0315(10) -0.0133(8) -0.0023(8) 0.0038(8)
C14 0.0442(12) 0.0241(9) 0.0337(10) -0.0152(8) 0.0010(9) -0.0023(9)
C15 0.0508(13) 0.0198(9) 0.0335(10) -0.0124(8) 0.0067(9) 0.0054(9)
C16 0.0391(12) 0.0285(10) 0.0362(11) -0.0115(8) 0.0015(9) 0.0131(9)
C17 0.0309(10) 0.0283(10) 0.0341(10) -0.0134(8) -0.0025(8) 0.0054(8)
C18 0.0223(9) 0.0220(8) 0.0226(8) -0.0093(7) -0.0019(7) 0.0042(7)
C19 0.0347(11) 0.0286(10) 0.0270(9) -0.0144(8) 0.0002(8) -0.0031(8)
C20 0.0371(11) 0.0387(11) 0.0245(9) -0.0137(8) 0.0031(8) -0.0029(9)
C21 0.0284(10) 0.0301(10) 0.0291(10) -0.0057(8) 0.0035(8) -0.0014(8)
C22 0.0257(10) 0.0237(9) 0.0361(10) -0.0117(8) 0.0002(8) -0.0009(7)
C23 0.0231(9) 0.0260(9) 0.0260(9) -0.0125(7) -0.0026(7) 0.0033(7)
C24 0.0286(10) 0.0257(9) 0.0320(10) -0.0136(8) 0.0027(8) -0.0011(8)
C25 0.0246(9) 0.0242(9) 0.0302(9) -0.0119(7) 0.0008(7) -0.0009(7)
C26 0.0302(11) 0.0411(12) 0.0426(11) -0.0252(10) 0.0040(9) 0.0007(9)
C27 0.0244(10) 0.0358(11) 0.0382(11) -0.0159(9) -0.0017(8) 0.0000(8)

loop_
_atom_type_symbol
_atom_type_description
_atom_type_scat_dispersion_real
_atom_type_scat_dispersion_imag
_atom_type_scat_source
C C 0.0033 0.0016 'International Tables Vol C Tables 4.2.6.8 and 6.1.1.4'
H H 0.0000 0.0000 'International Tables Vol C Tables 4.2.6.8 and 6.1.1.4'
Fe Fe 0.3463 0.8444 'International Tables Vol C Tables 4.2.6.8 and 6.1.1.4'
N N 0.0061 0.0033 'International Tables Vol C Tables 4.2.6.8 and 6.1.1.4'
O O 0.0106 0.0060 'International Tables Vol C Tables 4.2.6.8 and 6.1.1.4'
P P 0.1023 0.0942 'International Tables Vol C Tables 4.2.6.8 and 6.1.1.4'
S S 0.1246 0.1234 'International Tables Vol C Tables 4.2.6.8 and 6.1.1.4'

loop_
_geom_angle_atom_site_label_1
_geom_angle_atom_site_label_2
_geom_angle_atom_site_label_3
_geom_angle
C1 Fe C5 41.53(7)
C1 Fe C10 124.87(7)
C5 Fe C10 162.91(7)
C1 Fe C2 41.34(7)
C5 Fe C2 69.34(7)
C10 Fe C2 107.04(7)
C1 Fe C6 161.67(7)
C5 Fe C6 154.94(7)
C10 Fe C6 40.95(7)
C2 Fe C6 123.76(7)
C1 Fe C7 156.08(7)
C5 Fe C7 120.09(7)
C10 Fe C7 68.78(7)
C2 Fe C7 161.05(8)
C6 Fe C7 41.09(7)
C1 Fe C8 121.26(7)
C5 Fe C8 108.04(8)
C10 Fe C8 68.29(8)
C2 Fe C8 156.68(8)
C6 Fe C8 68.65(7)
C7 Fe C8 40.65(8)
C1 Fe C9 108.17(7)
C5 Fe C9 126.14(8)
C10 Fe C9 40.40(7)
C2 Fe C9 121.28(8)
C6 Fe C9 68.43(7)
C7 Fe C9 68.30(8)
C8 Fe C9 40.43(8)
C1 Fe C4 69.01(7)
C5 Fe C4 40.64(8)
C10 Fe C4 155.07(8)
C2 Fe C4 68.55(8)
C6 Fe C4 119.67(7)
C7 Fe C4 107.00(8)
C8 Fe C4 125.43(8)
C9 Fe C4 162.83(8)
C1 Fe C3 68.85(7)
C5 Fe C3 68.45(8)
C10 Fe C3 120.38(8)
C2 Fe C3 40.62(7)
C6 Fe C3 106.50(8)
C7 Fe C3 124.27(8)
C8 Fe C3 161.71(8)
C9 Fe C3 155.93(8)
C4 Fe C3 40.35(8)
C1 P C12 105.04(8)
C1 P C18 105.19(8)
C12 P C18 105.27(8)
C1 P S 113.81(6)
C12 P S 113.45(6)
C18 P S 113.23(6)
C11 N1 C24 122.42(15)
C11 N1 H1N 122.6
C24 N1 H1N 114.9
C26 N2 C27 108.97(15)
C26 N2 C25 109.04(14)
C27 N2 C25 111.13(15)
C2 C1 C5 107.37(16)
C2 C1 P 125.76(13)
C5 C1 P 126.82(14)
C2 C1 Fe 69.80(10)
C5 C1 Fe 69.45(9)
P C1 Fe 127.93(9)
C3 C2 C1 107.74(16)
C3 C2 Fe 70.22(10)
C1 C2 Fe 68.86(10)
C3 C2 H2 126.1
C1 C2 H2 126.1
Fe C2 H2 126.4
C4 C3 C2 108.65(17)
C4 C3 Fe 69.80(11)
C2 C3 Fe 69.16(10)
C4 C3 H3 125.7
C2 C3 H3 125.7
Fe C3 H3 126.9
C3 C4 C5 108.30(16)
C3 C4 Fe 69.84(11)
C5 C4 Fe 68.91(10)
C3 C4 H4 125.8
C5 C4 H4 125.8
Fe C4 H4 127.0
C4 C5 C1 107.93(16)
C4 C5 Fe 70.45(10)
C1 C5 Fe 69.02(9)
C4 C5 H5 126.0
C1 C5 H5 126.0
Fe C5 H5 126.1
C10 C6 C7 107.42(16)
C10 C6 C11 127.79(16)
C7 C6 C11 124.79(16)
C10 C6 Fe 69.46(10)
C7 C6 Fe 69.54(10)
C11 C6 Fe 126.81(12)
C8 C7 C6 107.73(16)
C8 C7 Fe 69.81(10)
C6 C7 Fe 69.36(10)
C8 C7 H7 126.1
C6 C7 H7 126.1
Fe C7 H7 126.3
C9 C8 C7 108.29(17)
C9 C8 Fe 70.02(10)
C7 C8 Fe 69.54(10)
C9 C8 H8 125.9
C7 C8 H8 125.9
Fe C8 H8 126.2
C10 C9 C8 108.27(17)
C10 C9 Fe 69.26(10)
C8 C9 Fe 69.55(11)
C10 C9 H9 125.9
C8 C9 H9 125.9
Fe C9 H9 126.9
C9 C10 C6 108.27(16)
C9 C10 Fe 70.33(10)
C6 C10 Fe 69.59(10)
C9 C10 H10 125.9
C6 C10 H10 125.9
Fe C10 H10 125.8
O C11 N1 122.84(17)
O C11 C6 121.51(16)
N1 C11 C6 115.63(15)
C13 C12 C17 119.21(17)
C13 C12 P 122.21(14)
C17 C12 P 118.58(14)
C12 C13 C14 120.41(18)
C12 C13 H13 119.8
C14 C13 H13 119.8
C15 C14 C13 120.05(19)
C15 C14 H14 120.0
C13 C14 H14 120.0
C14 C15 C16 119.73(17)
C14 C15 H15 120.1
C16 C15 H15 120.1
C17 C16 C15 120.92(18)
C17 C16 H16 119.5
C15 C16 H16 119.5
C16 C17 C12 119.66(19)
C16 C17 H17 120.2
C12 C17 H17 120.2
C23 C18 C19 119.39(16)
C23 C18 P 119.40(13)
C19 C18 P 121.09(14)
C20 C19 C18 119.91(17)
C20 C19 H19 120.0
C18 C19 H19 120.0
C21 C20 C19 120.20(17)
C21 C20 H20 119.9
C19 C20 H20 119.9
C22 C21 C20 119.82(17)
C22 C21 H21 120.1
C20 C21 H21 120.1
C21 C22 C23 120.46(17)
C21 C22 H22 119.8
C23 C22 H22 119.8
C22 C23 C18 120.10(16)
C22 C23 H23 119.9
C18 C23 H23 119.9
N1 C24 C25 111.44(15)
N1 C24 H24A 109.3
C25 C24 H24A 109.3
N1 C24 H24B 109.3
C25 C24 H24B 109.3
H24A C24 H24B 108.0
N2 C25 C24 113.32(15)
N2 C25 H25A 108.9
C24 C25 H25A 108.9
N2 C25 H25B 108.9
C24 C25 H25B 108.9
H25A C25 H25B 107.7
N2 C26 H26A 109.5
N2 C26 H26B 109.5
H26A C26 H26B 109.5
N2 C26 H26C 109.5
H26A C26 H26C 109.5
H26B C26 H26C 109.5
N2 C27 H27A 109.5
N2 C27 H27B 109.5
H27A C27 H27B 109.5
N2 C27 H27C 109.5
H27A C27 H27C 109.5
H27B C27 H27C 109.5

loop_
_geom_bond_atom_site_label_1
_geom_bond_atom_site_label_2
_geom_bond_distance
Fe C1 2.0292(16)
Fe C5 2.0350(17)
Fe C10 2.0408(17)
Fe C2 2.0419(17)
Fe C6 2.0426(17)
Fe C7 2.0450(17)
Fe C8 2.0487(18)
Fe C9 2.0549(18)
Fe C4 2.0554(18)
Fe C3 2.0559(19)
P C1 1.7895(18)
P C12 1.8146(18)
P C18 1.8170(18)
P S 1.9638(6)
O C11 1.229(2)
N1 C11 1.348(2)
N1 C24 1.460(2)
N1 H1N 0.9143
N2 C26 1.459(2)
N2 C27 1.459(2)
N2 C25 1.462(2)
C1 C2 1.437(3)
C1 C5 1.441(2)
C2 C3 1.422(3)
C2 H2 0.9300
C3 C4 1.418(3)
C3 H3 0.9300
C4 C5 1.421(3)
C4 H4 0.9300
C5 H5 0.9300
C6 C10 1.428(2)
C6 C7 1.435(3)
C6 C11 1.486(3)
C7 C8 1.422(3)
C7 H7 0.9300
C8 C9 1.418(3)
C8 H8 0.9300
C9 C10 1.414(3)
C9 H9 0.9300
C10 H10 0.9300
C12 C13 1.386(3)
C12 C17 1.401(3)
C13 C14 1.394(3)
C13 H13 0.9300
C14 C15 1.378(3)
C14 H14 0.9300
C15 C16 1.382(3)
C15 H15 0.9300
C16 C17 1.382(3)
C16 H16 0.9300
C17 H17 0.9300
C18 C23 1.392(2)
C18 C19 1.398(2)
C19 C20 1.389(3)
C19 H19 0.9300
C20 C21 1.388(3)
C20 H20 0.9300
C21 C22 1.382(3)
C21 H21 0.9300
C22 C23 1.385(3)
C22 H22 0.9300
C23 H23 0.9300
C24 C25 1.520(2)
C24 H24A 0.9700
C24 H24B 0.9700
C25 H25A 0.9700
C25 H25B 0.9700
C26 H26A 0.9600
C26 H26B 0.9600
C26 H26C 0.9600
C27 H27A 0.9600
C27 H27B 0.9600
C27 H27C 0.9600
